data_7032282
loop_
_publ_author_name
'Nagao, Hirotaka'
'Shimura, Naoto'
'Yonezawa, Haruka'

_publ_section_title
;
 Formation of bis(2-pyridylcarbonyl)aminate by oxidation of
 ethylbis(2-pyridylmethyl)amine on the trichloridoruthenium(iii) complex.
;
_journal_issue 41
_journal_name_full 'Dalton transactions (Cambridge, England : 2003)'
_journal_page_first 15391
_journal_page_last 15397
_journal_paper_doi 10.1039/c4dt01842g
_journal_volume 43
_journal_year 2014
_chemical_formula_moiety 'C14 H11 Cl2 N4 O2 Ru, C2 H3 N'
_chemical_formula_sum 'C16 H14 Cl2 N5 O2 Ru'
_chemical_formula_weight 480.29
_space_group_IT_number 2
_symmetry_cell_setting triclinic
_symmetry_Int_Tables_number 2
_symmetry_space_group_name_Hall '-P 1'
_symmetry_space_group_name_H-M 'P -1'
_atom_sites_solution_hydrogens geom
_atom_sites_solution_primary direct
_atom_sites_solution_secondary difmap
_cell_angle_alpha 73.047(7)
_cell_angle_beta 89.624(10)
_cell_angle_gamma 85.182(9)
_cell_formula_units_Z 2
_cell_length_a 8.554(3)
_cell_length_b 10.187(3)
_cell_length_c 11.190(3)
_cell_measurement_reflns_used 2795
_cell_measurement_temperature 93
_cell_measurement_theta_max 27.49
_cell_measurement_theta_min 3.03
_cell_volume 929.3(5)
_computing_cell_refinement CrystalClear
_computing_data_collection 'CrystalClear (Rigaku Inc., 2008)'
_computing_data_reduction CrystalClear
_computing_molecular_graphics 'CrystalStructure 4.0'
_computing_publication_material 'CrystalStructure 4.0 (Rigaku, 2010)'
_computing_structure_refinement 'SHELXL97 (Sheldrick, 2008)'
_computing_structure_solution 'SIR92 (Altomare, et al., 1994)'
_diffrn_ambient_temperature 93
_diffrn_detector_area_resol_mean 7.314
_diffrn_measured_fraction_theta_full 0.973
_diffrn_measured_fraction_theta_max 0.973
_diffrn_measurement_device_type 'Rigaku Mercury70'
_diffrn_measurement_method \w
_diffrn_radiation_type 'Mo K\a'
_diffrn_radiation_wavelength 0.71075
_diffrn_reflns_av_R_equivalents 0.0139
_diffrn_reflns_limit_h_max 9
_diffrn_reflns_limit_h_min -10
_diffrn_reflns_limit_k_max 12
_diffrn_reflns_limit_k_min -10
_diffrn_reflns_limit_l_max 13
_diffrn_reflns_limit_l_min -13
_diffrn_reflns_number 5909
_diffrn_reflns_theta_full 25.05
_diffrn_reflns_theta_max 25.05
_diffrn_standards_number 0
_exptl_absorpt_coefficient_mu 1.152
_exptl_absorpt_correction_T_max 0.966
_exptl_absorpt_correction_T_min 0.889
_exptl_absorpt_correction_type multi-scan
_exptl_absorpt_process_details 'REQAB (Rigaku, 1998)'
_exptl_crystal_colour red
_exptl_crystal_density_diffrn 1.716
_exptl_crystal_density_method 'not measured'
_exptl_crystal_description platelet
_exptl_crystal_F_000 478.00
_exptl_crystal_size_max 0.200
_exptl_crystal_size_mid 0.060
_exptl_crystal_size_min 0.030
_refine_diff_density_max 0.560
_refine_diff_density_min -0.430
_refine_ls_extinction_method none
_refine_ls_goodness_of_fit_ref 1.064
_refine_ls_hydrogen_treatment constr
_refine_ls_number_parameters 309
_refine_ls_number_reflns 3209
_refine_ls_number_restraints 0
_refine_ls_R_factor_gt 0.0218
_refine_ls_shift/su_max 0.002
_refine_ls_structure_factor_coef Fsqd
_refine_ls_weighting_details 'w = 1/[\s^2^(Fo^2^)+(0.0207P)^2^+0.8910P] where P=(Fo^2^+2Fc^2^)/3'
_refine_ls_weighting_scheme calc
_refine_ls_wR_factor_ref 0.0519
_reflns_number_gt 2873
_reflns_number_total 3209
_reflns_threshold_expression F^2^>2.0\s(F^2^)
_cod_data_source_file c4dt01842g2.cif
_cod_data_source_block RuCl2NCCH3bpca
_cod_depositor_comments 'Adding full bibliography for 7032281--7032283.cif.'
_cod_database_code 7032282

loop_
_symmetry_equiv_pos_site_id
_symmetry_equiv_pos_as_xyz
1 +X,+Y,+Z
2 -X,-Y,-Z

loop_
_atom_site_label
_atom_site_type_symbol
_atom_site_fract_x
_atom_site_fract_y
_atom_site_fract_z
_atom_site_U_iso_or_equiv
_atom_site_adp_type
_atom_site_occupancy
_atom_site_symmetry_multiplicity
_atom_site_calc_flag
_atom_site_refinement_flags
Ru1 Ru 0.83397(2) 0.729252(19) 0.751639(17) 0.01385(7) Uani 1.0 2 d .
Cl1 Cl 0.75204(7) 0.50713(6) 0.83491(5) 0.01955(13) Uani 1.0 2 d .
Cl2 Cl 0.91208(6) 0.95301(6) 0.68357(5) 0.01811(13) Uani 1.0 2 d .
O1 O 0.9891(2) 0.66261(18) 0.42919(15) 0.0232(4) Uani 1.0 2 d .
O2 O 0.6556(2) 0.73879(18) 0.41334(16) 0.0236(4) Uani 1.0 2 d .
N1 N 0.8273(3) 0.71438(19) 0.58087(17) 0.0146(4) Uani 1.0 2 d .
N2 N 1.0608(3) 0.64500(19) 0.74667(18) 0.0148(4) Uani 1.0 2 d .
N3 N 0.6052(3) 0.80675(19) 0.70606(18) 0.0158(5) Uani 1.0 2 d .
N4 N 0.8476(3) 0.7442(2) 0.93371(18) 0.0183(5) Uani 1.0 2 d .
N5 N 0.2127(9) 0.9135(8) -0.0037(6) 0.0626(19) Uani 0.5000 2 d .
N6 N 0.3602(9) 0.9762(8) 0.0028(7) 0.065(2) Uani 0.5000 2 d .
C1 C 0.9660(3) 0.6681(3) 0.5344(3) 0.0161(5) Uani 1.0 2 d .
C2 C 0.6861(3) 0.7495(3) 0.5159(3) 0.0164(5) Uani 1.0 2 d .
C3 C 1.0939(3) 0.6249(3) 0.6340(2) 0.0144(5) Uani 1.0 2 d .
C4 C 1.2374(3) 0.5657(3) 0.6109(3) 0.0186(6) Uani 1.0 2 d .
C5 C 1.3513(3) 0.5268(3) 0.7047(3) 0.0208(6) Uani 1.0 2 d .
C6 C 1.3181(3) 0.5477(3) 0.8182(3) 0.0209(6) Uani 1.0 2 d .
C7 C 1.1716(3) 0.6067(3) 0.8368(3) 0.0180(5) Uani 1.0 2 d .
C8 C 0.5631(3) 0.8050(3) 0.5900(3) 0.0158(5) Uani 1.0 2 d .
C9 C 0.4147(3) 0.8544(3) 0.5397(3) 0.0191(6) Uani 1.0 2 d .
C10 C 0.3059(3) 0.9073(3) 0.6093(3) 0.0212(6) Uani 1.0 2 d .
C11 C 0.3487(3) 0.9085(3) 0.7273(3) 0.0223(6) Uani 1.0 2 d .
C12 C 0.4989(3) 0.8562(3) 0.7727(3) 0.0216(6) Uani 1.0 2 d .
C13 C 0.8676(3) 0.7541(3) 1.0306(3) 0.0198(6) Uani 1.0 2 d .
C14 C 0.8973(4) 0.7642(4) 1.1565(3) 0.0277(6) Uani 1.0 2 d .
C15 C 0.3489(6) 0.8042(4) 0.2143(4) 0.0534(11) Uani 1.0 2 d .
C16 C 0.2811(11) 0.8694(9) 0.0854(8) 0.036(2) Uani 0.5000 2 d .
C17 C 0.3510(11) 0.8958(10) 0.1002(10) 0.043(3) Uani 0.5000 2 d .
H1 H 1.2542 0.5526 0.5359 0.0170 Uiso 1.0 2 calc R
H2 H 1.4459 0.4872 0.6918 0.0287 Uiso 1.0 2 calc R
H3 H 1.3853 0.5271 0.8779 0.0099 Uiso 1.0 2 calc R
H4 H 1.1406 0.6234 0.9102 0.0156 Uiso 1.0 2 calc R
H5 H 0.3933 0.8513 0.4606 0.0174 Uiso 1.0 2 calc R
H6 H 0.2044 0.9422 0.5773 0.0226 Uiso 1.0 2 calc R
H7 H 0.2869 0.9380 0.7795 0.0151 Uiso 1.0 2 calc R
H8 H 0.5325 0.8535 0.8490 0.0237 Uiso 1.0 2 calc R
H9 H 0.9796 0.6997 1.1969 0.0594 Uiso 1.0 2 calc R
H10 H 0.8049 0.7579 1.2062 0.0635 Uiso 1.0 2 calc R
H11 H 0.9302 0.8577 1.1498 0.0340 Uiso 1.0 2 calc R
H12 H 0.4510 0.7990 0.2392 0.1285 Uiso 1.0 2 calc R
H13 H 0.3211 0.7085 0.2262 0.1295 Uiso 1.0 2 calc R
H14 H 0.2595 0.8341 0.2651 0.1654 Uiso 1.0 2 calc R

loop_
_atom_site_aniso_label
_atom_site_aniso_U_11
_atom_site_aniso_U_22
_atom_site_aniso_U_33
_atom_site_aniso_U_12
_atom_site_aniso_U_13
_atom_site_aniso_U_23
Ru1 0.01039(11) 0.01564(11) 0.01440(11) 0.00126(7) -0.00101(7) -0.00328(8)
Cl1 0.0156(3) 0.0163(3) 0.0232(3) -0.0010(3) -0.0027(3) -0.0001(3)
Cl2 0.0139(3) 0.0152(3) 0.0237(3) -0.0004(3) 0.0002(3) -0.0036(3)
O1 0.0216(10) 0.0309(10) 0.0182(9) 0.0034(8) -0.0012(8) -0.0107(8)
O2 0.0205(10) 0.0285(10) 0.0228(10) 0.0062(8) -0.0089(8) -0.0112(8)
N1 0.0124(10) 0.0142(10) 0.0156(10) 0.0019(8) -0.0022(8) -0.0026(8)
N2 0.0125(10) 0.0124(10) 0.0180(10) -0.0008(8) -0.0010(8) -0.0022(8)
N3 0.0135(10) 0.0127(10) 0.0195(10) -0.0013(8) 0.0002(9) -0.0019(9)
N4 0.0155(11) 0.0204(11) 0.0179(11) 0.0006(9) 0.0007(9) -0.0044(9)
N5 0.066(5) 0.076(5) 0.033(4) 0.010(4) -0.000(4) -0.001(4)
N6 0.089(6) 0.065(5) 0.047(4) 0.022(4) -0.008(4) -0.033(4)
C1 0.0162(13) 0.0125(12) 0.0197(13) -0.0015(10) -0.0006(10) -0.0048(10)
C2 0.0163(13) 0.0112(12) 0.0194(13) -0.0006(10) -0.0027(10) -0.0011(10)
C3 0.0149(12) 0.0104(11) 0.0176(12) -0.0014(9) 0.0003(10) -0.0033(10)
C4 0.0168(13) 0.0145(13) 0.0251(14) -0.0020(10) 0.0027(11) -0.0067(11)
C5 0.0116(13) 0.0146(13) 0.0348(15) 0.0005(10) 0.0015(11) -0.0055(11)
C6 0.0137(13) 0.0192(13) 0.0260(14) 0.0016(10) -0.0067(11) -0.0011(11)
C7 0.0177(13) 0.0183(13) 0.0155(12) -0.0011(10) -0.0022(10) -0.0011(10)
C8 0.0156(12) 0.0093(11) 0.0210(12) -0.0016(9) -0.0009(10) -0.0018(10)
C9 0.0167(13) 0.0144(13) 0.0227(14) -0.0034(10) -0.0029(11) 0.0006(11)
C10 0.0103(13) 0.0150(13) 0.0319(15) 0.0003(10) -0.0007(11) 0.0025(11)
C11 0.0162(13) 0.0171(13) 0.0315(15) 0.0004(11) 0.0061(12) -0.0044(12)
C12 0.0148(13) 0.0238(14) 0.0207(14) -0.0005(11) 0.0022(11) 0.0018(11)
C13 0.0154(13) 0.0204(13) 0.0232(14) -0.0008(10) 0.0030(11) -0.0058(11)
C14 0.0308(17) 0.0342(17) 0.0188(14) -0.0023(14) 0.0001(13) -0.0088(13)
C15 0.060(3) 0.039(2) 0.066(3) 0.0192(18) -0.039(3) -0.030(2)
C16 0.045(6) 0.036(5) 0.029(5) 0.003(4) -0.003(4) -0.012(4)
C17 0.045(6) 0.050(6) 0.044(6) 0.024(5) -0.022(5) -0.036(5)

loop_
_atom_type_symbol
_atom_type_description
_atom_type_scat_dispersion_real
_atom_type_scat_dispersion_imag
_atom_type_scat_source
C C 0.0033 0.0016
;
International Tables for Crystallography
(1992, Vol. C, Tables 4.2.6.8 and 6.1.1.4)
;
H H 0.0000 0.0000
;
International Tables for Crystallography
(1992, Vol. C, Table 6.1.1.4)
;
Cl Cl 0.1484 0.1585
;
International Tables for Crystallography
(1992, Vol. C, Tables 4.2.6.8 and 6.1.1.4)
;
N N 0.0061 0.0033
;
International Tables for Crystallography
(1992, Vol. C, Tables 4.2.6.8 and 6.1.1.4)
;
O O 0.0106 0.0060
;
International Tables for Crystallography
(1992, Vol. C, Tables 4.2.6.8 and 6.1.1.4)
;
Ru Ru -1.2594 0.8363
;
International Tables for Crystallography
(1992, Vol. C, Tables 4.2.6.8 and 6.1.1.4)
;

loop_
_geom_angle_atom_site_label_1
_geom_angle_atom_site_label_2
_geom_angle_atom_site_label_3
_geom_angle
Cl1 Ru1 Cl2 175.64(3)
Cl1 Ru1 N1 91.87(6)
Cl1 Ru1 N2 89.67(6)
Cl1 Ru1 N3 90.27(6)
Cl1 Ru1 N4 88.48(6)
Cl2 Ru1 N1 92.40(6)
Cl2 Ru1 N2 91.79(6)
Cl2 Ru1 N3 89.49(6)
Cl2 Ru1 N4 87.28(6)
N1 Ru1 N2 82.02(8)
N1 Ru1 N3 81.52(8)
N1 Ru1 N4 178.47(8)
N2 Ru1 N3 163.53(9)
N2 Ru1 N4 96.49(8)
N3 Ru1 N4 99.97(8)
Ru1 N1 C1 117.36(16)
Ru1 N1 C2 117.89(16)
C1 N1 C2 124.8(2)
Ru1 N2 C3 111.90(15)
Ru1 N2 C7 129.44(18)
C3 N2 C7 118.6(2)
Ru1 N3 C8 112.19(16)
Ru1 N3 C12 129.57(18)
C8 N3 C12 118.2(2)
Ru1 N4 C13 174.3(2)
N6 N5 C16 65.0(7)
N6 N5 C17 43.8(5)
C16 N5 C17 21.4(6)
N5 N6 C16 45.2(5)
N5 N6 C17 75.2(7)
C16 N6 C17 30.0(7)
O1 C1 N1 127.3(2)
O1 C1 C3 121.6(3)
N1 C1 C3 111.1(2)
O2 C2 N1 127.8(3)
O2 C2 C8 121.2(2)
N1 C2 C8 111.0(3)
N2 C3 C1 117.4(2)
N2 C3 C4 121.8(3)
C1 C3 C4 120.7(3)
C3 C4 C5 119.1(3)
C4 C5 C6 119.1(3)
C5 C6 C7 119.5(3)
N2 C7 C6 121.8(3)
N3 C8 C2 117.2(2)
N3 C8 C9 121.8(3)
C2 C8 C9 120.9(3)
C8 C9 C10 119.4(3)
C9 C10 C11 118.7(3)
C10 C11 C12 119.1(3)
N3 C12 C11 122.8(3)
N4 C13 C14 178.5(3)
C16 C15 C17 28.5(6)
N5 C16 N6 69.8(7)
N5 C16 C15 171.0(9)
N5 C16 C17 124.1(12)
N6 C16 C15 118.2(8)
N6 C16 C17 54.5(10)
C15 C16 C17 63.7(10)
N5 C17 N6 61.1(7)
N5 C17 C15 122.2(8)
N5 C17 C16 34.6(8)
N6 C17 C15 176.7(10)
N6 C17 C16 95.5(12)
C15 C17 C16 87.8(11)

loop_
_geom_bond_atom_site_label_1
_geom_bond_atom_site_label_2
_geom_bond_distance
Ru1 Cl1 2.3469(9)
Ru1 Cl2 2.3365(9)
Ru1 N1 1.962(2)
Ru1 N2 2.062(2)
Ru1 N3 2.0572(19)
Ru1 N4 2.091(3)
O1 C1 1.209(4)
O2 C2 1.216(4)
N1 C1 1.393(3)
N1 C2 1.379(3)
N2 C3 1.359(4)
N2 C7 1.338(3)
N3 C8 1.355(4)
N3 C12 1.331(4)
N4 C13 1.133(4)
N5 N6 1.473(11)
N5 C16 1.114(11)
N5 C17 1.626(12)
N6 C16 1.423(11)
N6 C17 1.164(11)
C1 C3 1.511(4)
C2 C8 1.509(4)
C3 C4 1.378(4)
C4 C5 1.383(4)
C5 C6 1.372(5)
C6 C7 1.385(4)
C8 C9 1.386(4)
C9 C10 1.384(4)
C10 C11 1.377(5)
C11 C12 1.388(4)
C13 C14 1.467(5)
C15 C16 1.499(10)
C15 C17 1.345(10)
C16 C17 0.716(15)

loop_
_geom_torsion_atom_site_label_1
_geom_torsion_atom_site_label_2
_geom_torsion_atom_site_label_3
_geom_torsion_atom_site_label_4
_geom_torsion
Cl1 Ru1 N1 C1 -93.42(12)
Cl1 Ru1 N1 C2 86.17(12)
Cl1 Ru1 N2 C3 93.39(11)
Cl1 Ru1 N2 C7 -84.83(15)
Cl1 Ru1 N3 C8 -89.74(11)
Cl1 Ru1 N3 C12 90.47(15)
Cl2 Ru1 N1 C1 87.46(12)
Cl2 Ru1 N1 C2 -92.95(12)
Cl2 Ru1 N2 C3 -90.71(11)
Cl2 Ru1 N2 C7 91.06(15)
Cl2 Ru1 N3 C8 94.61(11)
Cl2 Ru1 N3 C12 -85.18(15)
N1 Ru1 N2 C3 1.46(12)
N1 Ru1 N2 C7 -176.77(17)
N2 Ru1 N1 C1 -4.02(12)
N2 Ru1 N1 C2 175.58(14)
N1 Ru1 N3 C8 2.10(12)
N1 Ru1 N3 C12 -177.68(17)
N3 Ru1 N1 C1 176.58(14)
N3 Ru1 N1 C2 -3.82(12)
N4 Ru1 N2 C3 -178.17(12)
N4 Ru1 N2 C7 3.60(17)
N4 Ru1 N3 C8 -178.25(11)
N4 Ru1 N3 C12 1.97(17)
Ru1 N1 C1 O1 -173.49(17)
Ru1 N1 C1 C3 5.4(3)
Ru1 N1 C2 O2 -174.76(16)
Ru1 N1 C2 C8 4.5(3)
C1 N1 C2 O2 4.8(4)
C1 N1 C2 C8 -175.91(18)
C2 N1 C1 O1 6.9(4)
C2 N1 C1 C3 -174.12(18)
Ru1 N2 C3 C1 1.1(3)
Ru1 N2 C3 C4 -178.00(14)
Ru1 N2 C7 C6 178.18(13)
C3 N2 C7 C6 0.1(4)
C7 N2 C3 C1 179.52(18)
C7 N2 C3 C4 0.4(3)
Ru1 N3 C8 C2 -0.3(3)
Ru1 N3 C8 C9 -179.03(14)
Ru1 N3 C12 C11 178.35(14)
C8 N3 C12 C11 -1.4(4)
C12 N3 C8 C2 179.52(18)
C12 N3 C8 C9 0.8(3)
N6 N5 C16 N6 0.0(4)
N6 N5 C16 C17 5.1(12)
C16 N5 N6 C16 0.0(6)
C16 N5 N6 C17 -2.7(6)
N6 N5 C17 N6 0.0(5)
N6 N5 C17 C15 -179.4(13)
N6 N5 C17 C16 -173.3(16)
C17 N5 N6 C16 2.7(7)
C17 N5 N6 C17 0.0(6)
C16 N5 C17 N6 173(2)
C16 N5 C17 C15 -6.1(15)
C16 N5 C17 C16 0.0(14)
C17 N5 C16 N6 -5.1(15)
C17 N5 C16 C17 0.0(11)
N5 N6 C16 N5 0.0(5)
N5 N6 C16 C15 -175.5(11)
N5 N6 C16 C17 -174.8(12)
N5 N6 C17 N5 0.0(3)
N5 N6 C17 C16 3.8(9)
C16 N6 C17 N5 -3.8(11)
C16 N6 C17 C16 0.0(8)
C17 N6 C16 N5 174.8(15)
C17 N6 C16 C15 -0.7(12)
C17 N6 C16 C17 0.0(11)
O1 C1 C3 N2 174.8(2)
O1 C1 C3 C4 -6.1(4)
N1 C1 C3 N2 -4.2(3)
N1 C1 C3 C4 174.92(18)
O2 C2 C8 N3 176.71(19)
O2 C2 C8 C9 -4.5(4)
N1 C2 C8 N3 -2.6(3)
N1 C2 C8 C9 176.12(17)
N2 C3 C4 C5 -0.6(4)
C1 C3 C4 C5 -179.62(18)
C3 C4 C5 C6 0.2(4)
C4 C5 C6 C7 0.3(4)
C5 C6 C7 N2 -0.4(4)
N3 C8 C9 C10 0.1(4)
C2 C8 C9 C10 -178.62(18)
C8 C9 C10 C11 -0.3(4)
C9 C10 C11 C12 -0.3(4)
C10 C11 C12 N3 1.2(4)
C16 C15 C17 N5 3.5(8)
C16 C15 C17 C16 0.0(8)
C17 C15 C16 N6 0.6(10)
C17 C15 C16 C17 0.0(10)
N5 C16 C17 N5 0.0(5)
N5 C16 C17 N6 -5.9(18)
N5 C16 C17 C15 174.8(13)
N6 C16 C17 N5 5.9(17)
N6 C16 C17 N6 0.0(4)
N6 C16 C17 C15 -179.3(11)
C15 C16 C17 N5 -174.8(12)
C15 C16 C17 N6 179.3(11)
C15 C16 C17 C15 0.0(2)
